data_1574168
loop_
_publ_author_name
'Szych, Lilian S.'
'Bresien, Jonas'
'Fischer, Lukas'
'Ernst, Moritz J.'
'Goicoechea, Jose M.'

_publ_section_title
;
 Reactivity of an arsanyl-phosphagallene: decarbonylation of CO2 and COS
 to form phosphaketenes
;
_journal_issue 17
_journal_name_full 'Chemical Science'
_journal_page_first 7397
_journal_page_last 7410
_journal_paper_doi 10.1039/D5SC00295H
_journal_volume 16
_journal_year 2025
_chemical_formula_moiety 'C57 H79 As Ga N4 O4 P'
_chemical_formula_sum 'C57 H79 As Ga N4 O4 P'
_chemical_formula_weight 1059.85
_chemical_name_systematic
;
 [(NDipp)2(CMe)2CH]Ga(O2C)2As{[N(2,6-iPr-C6H3)]2(CH2)2}
;
_space_group_crystal_system orthorhombic
_space_group_IT_number 33
_space_group_name_Hall 'P 2c -2n'
_space_group_name_H-M_alt 'P n a 21'
_atom_sites_solution_hydrogens geom
_audit_creation_method SHELXL-2018/1
_audit_update_record
;
2024-12-12 deposited with the CCDC.	2025-03-17 downloaded from the CCDC.
;
_cell_angle_alpha 90
_cell_angle_beta 90
_cell_angle_gamma 90
_cell_formula_units_Z 4
_cell_length_a 16.36510(10)
_cell_length_b 18.48120(10)
_cell_length_c 18.65210(10)
_cell_measurement_reflns_used 172264
_cell_measurement_temperature 150(2)
_cell_measurement_theta_max 75.6940
_cell_measurement_theta_min 3.3500
_cell_volume 5641.27(6)
_computing_cell_refinement 'CrysAlisPro 1.171.42.83a (Rigaku OD, 2023)'
_computing_data_collection 'CrysAlisPro 1.171.42.83a (Rigaku OD, 2023)'
_computing_data_reduction 'CrysAlisPro 1.171.42.83a (Rigaku OD, 2023)'
_computing_structure_refinement 'SHELXL-2018/1 (Sheldrick, 2018)'
_computing_structure_solution 'SHELXS-97 (Sheldrick, 1990)'
_diffrn_ambient_temperature 150(2)
_diffrn_detector 'Hybrid Pixel Array Detector'
_diffrn_detector_area_resol_mean 10.0000
_diffrn_detector_type 'HyPix-Arc 150'
_diffrn_measured_fraction_theta_full 1.000
_diffrn_measured_fraction_theta_max 0.992
_diffrn_measurement_device 'four-circle diffractometer'
_diffrn_measurement_device_type 'XtaLAB Synergy R, DW system, HyPix-Arc 150'
_diffrn_measurement_method '\w scans'
_diffrn_radiation_type CuK\a
_diffrn_radiation_wavelength 1.54184
_diffrn_reflns_av_R_equivalents 0.0548
_diffrn_reflns_av_unetI/netI 0.0170
_diffrn_reflns_Laue_measured_fraction_full 1.000
_diffrn_reflns_Laue_measured_fraction_max 0.992
_diffrn_reflns_limit_h_max 20
_diffrn_reflns_limit_h_min -20
_diffrn_reflns_limit_k_max 23
_diffrn_reflns_limit_k_min -22
_diffrn_reflns_limit_l_max 23
_diffrn_reflns_limit_l_min -23
_diffrn_reflns_number 275999
_diffrn_reflns_point_group_measured_fraction_full 1.000
_diffrn_reflns_point_group_measured_fraction_max 0.987
_diffrn_reflns_theta_full 67.684
_diffrn_reflns_theta_max 76.403
_diffrn_reflns_theta_min 3.366
_diffrn_source 'Rotating-anode X-ray tube'
_diffrn_source_type 'Rigaku (Cu) X-ray Source'
_exptl_absorpt_coefficient_mu 1.946
_exptl_absorpt_correction_T_max 1.00000
_exptl_absorpt_correction_T_min 0.76557
_exptl_absorpt_correction_type multi-scan
_exptl_absorpt_process_details
;
CrysAlisPro 1.171.42.83a (Rigaku Oxford Diffraction, 2023)
Empirical absorption correction using spherical harmonics,
implemented in SCALE3 ABSPACK scaling algorithm.
;
_exptl_crystal_colour colourless
_exptl_crystal_density_diffrn 1.248
_exptl_crystal_description needle
_exptl_crystal_F_000 2240
_exptl_crystal_size_max 0.120
_exptl_crystal_size_mid 0.010
_exptl_crystal_size_min 0.010
_refine_diff_density_max 1.169
_refine_diff_density_min -0.516
_refine_diff_density_rms 0.055
_refine_ls_abs_structure_details
;
 Flack x determined using 5281 quotients [(I+)-(I-)]/[(I+)+(I-)]
 (Parsons, Flack and Wagner, Acta Cryst. B69 (2013) 249-259).
;
_refine_ls_abs_structure_Flack -0.026(4)
_refine_ls_extinction_method none
_refine_ls_goodness_of_fit_ref 1.076
_refine_ls_hydrogen_treatment constr
_refine_ls_matrix_type full
_refine_ls_number_parameters 631
_refine_ls_number_reflns 11678
_refine_ls_number_restraints 1
_refine_ls_restrained_S_all 1.075
_refine_ls_R_factor_all 0.0357
_refine_ls_R_factor_gt 0.0347
_refine_ls_shift/su_max 0.001
_refine_ls_shift/su_mean 0.000
_refine_ls_structure_factor_coef Fsqd
_refine_ls_weighting_details 'w=1/[\s^2^(Fo^2^)+(0.0546P)^2^+3.1239P] where P=(Fo^2^+2Fc^2^)/3'
_refine_ls_weighting_scheme calc
_refine_ls_wR_factor_gt 0.0952
_refine_ls_wR_factor_ref 0.0958
_reflns_Friedel_coverage 0.928
_reflns_Friedel_fraction_full 1.000
_reflns_Friedel_fraction_max 0.981
_reflns_number_gt 11305
_reflns_number_total 11678
_reflns_threshold_expression 'I > 2\s(I)'
_cod_data_source_file d5sc00295h3.cif
_cod_data_source_block LS050_4_intermediate
_cod_depositor_comments 'Adding full bibliography for 1574160--1574169.cif.'
_cod_original_cell_volume 5641.26(6)
_cod_database_code 1574168
_shelx_shelxl_version_number 2018/1
_shelx_space_group_comment
;
The symmetry employed for this shelxl refinement is uniquely defined
by the following loop, which should always be used as a source of
symmetry information in preference to the above space-group names.
They are only intended as comments.
;
_shelx_estimated_absorpt_t_min 0.800
_shelx_estimated_absorpt_t_max 0.981

loop_
_space_group_symop_operation_xyz
'x, y, z'
'-x, -y, z+1/2'
'x+1/2, -y+1/2, z'
'-x+1/2, y+1/2, z+1/2'

loop_
_atom_site_label
_atom_site_type_symbol
_atom_site_fract_x
_atom_site_fract_y
_atom_site_fract_z
_atom_site_U_iso_or_equiv
_atom_site_adp_type
_atom_site_occupancy
_atom_site_site_symmetry_order
_atom_site_calc_flag
_atom_site_refinement_flags_posn
_atom_site_refinement_flags_adp
_atom_site_refinement_flags_occupancy
_atom_site_disorder_assembly
_atom_site_disorder_group
P1 P 0.37727(6) 0.50068(5) 0.59577(5) 0.0305(2) Uani 1 1 d . . . . .
Ga1 Ga 0.54000(3) 0.60257(2) 0.54704(3) 0.03051(11) Uani 1 1 d . . . . .
As1 As 0.26655(2) 0.45817(2) 0.52279(2) 0.02949(10) Uani 1 1 d . . . . .
C1 C 0.3692(3) 0.5995(2) 0.5742(3) 0.0380(9) Uani 1 1 d . . . . .
O1 O 0.43695(17) 0.63775(15) 0.56879(17) 0.0388(7) Uani 1 1 d . . . . .
O2 O 0.30217(19) 0.62602(18) 0.5699(2) 0.0561(10) Uani 1 1 d . . . . .
C2 C 0.4559(2) 0.4711(2) 0.5290(2) 0.0304(7) Uani 1 1 d . . . . .
O3 O 0.52548(15) 0.50704(14) 0.52441(17) 0.0350(6) Uani 1 1 d . . . . .
O4 O 0.44240(19) 0.41703(16) 0.49429(17) 0.0396(6) Uani 1 1 d . . . . .
N1 N 0.1790(2) 0.47821(19) 0.58336(19) 0.0351(7) Uani 1 1 d . . . . .
N2 N 0.2595(2) 0.36434(18) 0.55440(19) 0.0366(7) Uani 1 1 d . . . . .
N3 N 0.6234(2) 0.62059(19) 0.61593(17) 0.0336(7) Uani 1 1 d . . . . .
N4 N 0.57991(19) 0.65567(18) 0.46778(18) 0.0310(7) Uani 1 1 d . . . . .
C3 C 0.1441(3) 0.4127(2) 0.6154(2) 0.0412(10) Uani 1 1 d . . . . .
H3A H 0.099831 0.393189 0.584741 0.049 Uiso 1 1 calc R U . . .
H3B H 0.121375 0.423327 0.663420 0.049 Uiso 1 1 calc R U . . .
C4 C 0.2136(3) 0.3589(2) 0.6209(2) 0.0364(9) Uani 1 1 d . . . . .
H4A H 0.249002 0.370714 0.662348 0.044 Uiso 1 1 calc R U . . .
H4B H 0.192083 0.309273 0.627226 0.044 Uiso 1 1 calc R U . . .
C5 C 0.1254(3) 0.5387(2) 0.5773(2) 0.0366(9) Uani 1 1 d . . . . .
C6 C 0.1148(3) 0.5829(3) 0.6377(2) 0.0417(10) Uani 1 1 d . . . . .
C7 C 0.0608(3) 0.6411(3) 0.6338(3) 0.0464(11) Uani 1 1 d . . . . .
H7 H 0.053030 0.670764 0.674881 0.056 Uiso 1 1 calc R U . . .
C8 C 0.0187(3) 0.6565(3) 0.5720(3) 0.0477(11) Uani 1 1 d . . . . .
H8 H -0.017208 0.696868 0.570182 0.057 Uiso 1 1 calc R U . . .
C9 C 0.0291(3) 0.6129(3) 0.5125(3) 0.0470(11) Uani 1 1 d . . . . .
H9 H 0.000114 0.623968 0.469703 0.056 Uiso 1 1 calc R U . . .
C10 C 0.0810(2) 0.5529(2) 0.5136(3) 0.0403(9) Uani 1 1 d . . . . .
C11 C 0.1588(4) 0.5680(3) 0.7085(2) 0.0540(13) Uani 1 1 d . . . . .
H11 H 0.194288 0.524609 0.701308 0.065 Uiso 1 1 calc R U . . .
C12 C 0.2139(4) 0.6306(4) 0.7304(3) 0.0706(18) Uani 1 1 d . . . . .
H12A H 0.252418 0.641089 0.691555 0.106 Uiso 1 1 calc R U . . .
H12B H 0.244296 0.617351 0.773759 0.106 Uiso 1 1 calc R U . . .
H12C H 0.180519 0.673488 0.740047 0.106 Uiso 1 1 calc R U . . .
C13 C 0.0968(5) 0.5495(4) 0.7672(3) 0.090(3) Uani 1 1 d . . . . .
H13A H 0.125707 0.539186 0.812049 0.134 Uiso 1 1 calc R U . . .
H13B H 0.065157 0.506876 0.752768 0.134 Uiso 1 1 calc R U . . .
H13C H 0.059749 0.590551 0.774337 0.134 Uiso 1 1 calc R U . . .
C14 C 0.0846(3) 0.5035(3) 0.4491(3) 0.0494(12) Uani 1 1 d . . . . .
H14 H 0.124351 0.464020 0.460482 0.059 Uiso 1 1 calc R U . . .
C15 C 0.1150(4) 0.5412(3) 0.3821(3) 0.0644(15) Uani 1 1 d . . . . .
H15A H 0.076936 0.579860 0.368955 0.097 Uiso 1 1 calc R U . . .
H15B H 0.118658 0.506120 0.342820 0.097 Uiso 1 1 calc R U . . .
H15C H 0.169159 0.561884 0.391249 0.097 Uiso 1 1 calc R U . . .
C16 C 0.0018(4) 0.4681(4) 0.4368(4) 0.0774(19) Uani 1 1 d . . . . .
H16A H -0.015950 0.443907 0.480929 0.116 Uiso 1 1 calc R U . . .
H16B H 0.006197 0.432455 0.398133 0.116 Uiso 1 1 calc R U . . .
H16C H -0.038298 0.505172 0.423553 0.116 Uiso 1 1 calc R U . . .
C17 C 0.2911(2) 0.30167(19) 0.5196(2) 0.0338(8) Uani 1 1 d . . . . .
C18 C 0.3567(3) 0.2632(2) 0.5498(2) 0.0375(8) Uani 1 1 d . . . . .
C19 C 0.3837(3) 0.1995(2) 0.5155(3) 0.0415(9) Uani 1 1 d . . . . .
H19 H 0.427348 0.172482 0.535752 0.050 Uiso 1 1 calc R U . . .
C20 C 0.3474(3) 0.1760(2) 0.4531(2) 0.0423(10) Uani 1 1 d . . . . .
H20 H 0.366708 0.133384 0.430180 0.051 Uiso 1 1 calc R U . . .
C21 C 0.2834(3) 0.2141(2) 0.4240(3) 0.0430(10) Uani 1 1 d . . . . .
H21 H 0.259025 0.197438 0.380802 0.052 Uiso 1 1 calc R U . . .
C22 C 0.2535(3) 0.2765(2) 0.4565(3) 0.0400(9) Uani 1 1 d . . . . .
C23 C 0.3985(3) 0.2869(2) 0.6182(2) 0.0402(9) Uani 1 1 d . . . . .
H23 H 0.382739 0.338381 0.627397 0.048 Uiso 1 1 calc R U . . .
C24 C 0.4917(3) 0.2841(3) 0.6114(3) 0.0493(11) Uani 1 1 d . . . . .
H24A H 0.509034 0.234015 0.603346 0.074 Uiso 1 1 calc R U . . .
H24B H 0.516611 0.302324 0.655656 0.074 Uiso 1 1 calc R U . . .
H24C H 0.509077 0.314186 0.570923 0.074 Uiso 1 1 calc R U . . .
C25 C 0.3702(3) 0.2419(3) 0.6827(3) 0.0490(11) Uani 1 1 d . . . . .
H25A H 0.388826 0.191793 0.676949 0.074 Uiso 1 1 calc R U . . .
H25B H 0.310406 0.242808 0.685459 0.074 Uiso 1 1 calc R U . . .
H25C H 0.393277 0.262183 0.726767 0.074 Uiso 1 1 calc R U . . .
C26 C 0.1787(3) 0.3128(3) 0.4256(3) 0.0511(12) Uani 1 1 d . . . . .
H26 H 0.171119 0.359968 0.451060 0.061 Uiso 1 1 calc R U . . .
C27 C 0.1857(4) 0.3285(3) 0.3457(3) 0.0612(14) Uani 1 1 d . . . . .
H27A H 0.235568 0.356430 0.336578 0.092 Uiso 1 1 calc R U . . .
H27B H 0.138068 0.356435 0.329989 0.092 Uiso 1 1 calc R U . . .
H27C H 0.188054 0.282818 0.319154 0.092 Uiso 1 1 calc R U . . .
C28 C 0.1037(3) 0.2664(5) 0.4401(3) 0.085(2) Uani 1 1 d . . . . .
H28A H 0.105222 0.223362 0.409386 0.127 Uiso 1 1 calc R U . . .
H28B H 0.054235 0.294391 0.429563 0.127 Uiso 1 1 calc R U . . .
H28C H 0.103226 0.251553 0.490492 0.127 Uiso 1 1 calc R U . . .
C29 C 0.6763(2) 0.6746(2) 0.6035(2) 0.0371(9) Uani 1 1 d . . . . .
C30 C 0.6761(2) 0.7184(2) 0.5423(2) 0.0342(8) Uani 1 1 d . . . . .
H30 H 0.708666 0.760792 0.545180 0.041 Uiso 1 1 calc R U . . .
C31 C 0.6349(2) 0.7086(2) 0.4780(2) 0.0322(8) Uani 1 1 d . . . . .
C32 C 0.7408(3) 0.6897(3) 0.6594(3) 0.0505(12) Uani 1 1 d . . . . .
H32A H 0.714399 0.702639 0.704777 0.076 Uiso 1 1 calc R U . . .
H32B H 0.775377 0.729875 0.643370 0.076 Uiso 1 1 calc R U . . .
H32C H 0.774520 0.646443 0.666325 0.076 Uiso 1 1 calc R U . . .
C33 C 0.6541(3) 0.7580(2) 0.4166(3) 0.0416(9) Uani 1 1 d . . . . .
H33A H 0.686126 0.731747 0.380663 0.062 Uiso 1 1 calc R U . . .
H33B H 0.685556 0.799523 0.434062 0.062 Uiso 1 1 calc R U . . .
H33C H 0.603022 0.775048 0.394951 0.062 Uiso 1 1 calc R U . . .
C34 C 0.6323(3) 0.5776(3) 0.6808(2) 0.0379(9) Uani 1 1 d . . . . .
C35 C 0.5940(3) 0.6016(3) 0.7440(2) 0.0408(10) Uani 1 1 d . . . . .
C36 C 0.6087(3) 0.5626(3) 0.8067(2) 0.0516(13) Uani 1 1 d . . . . .
H36 H 0.583174 0.577281 0.850048 0.062 Uiso 1 1 calc R U . . .
C37 C 0.6601(3) 0.5028(3) 0.8070(3) 0.0558(13) Uani 1 1 d . . . . .
H37 H 0.671245 0.478044 0.850557 0.067 Uiso 1 1 calc R U . . .
C38 C 0.6946(3) 0.4797(3) 0.7443(3) 0.0562(13) Uani 1 1 d . . . . .
H38 H 0.728740 0.438165 0.745107 0.067 Uiso 1 1 calc R U . . .
C39 C 0.6814(3) 0.5150(3) 0.6794(3) 0.0454(10) Uani 1 1 d . . . . .
C40 C 0.5384(3) 0.6666(3) 0.7460(2) 0.0464(11) Uani 1 1 d . . . . .
H40 H 0.543532 0.692615 0.699191 0.056 Uiso 1 1 calc R U . . .
C41 C 0.4486(3) 0.6435(3) 0.7552(3) 0.0502(12) Uani 1 1 d . . . . .
H41A H 0.433372 0.610297 0.716501 0.075 Uiso 1 1 calc R U . . .
H41B H 0.413400 0.686391 0.753512 0.075 Uiso 1 1 calc R U . . .
H41C H 0.441836 0.619187 0.801523 0.075 Uiso 1 1 calc R U . . .
C42 C 0.5616(4) 0.7193(3) 0.8061(3) 0.0615(16) Uani 1 1 d . . . . .
H42A H 0.552228 0.696228 0.852709 0.092 Uiso 1 1 calc R U . . .
H42B H 0.527941 0.763022 0.802437 0.092 Uiso 1 1 calc R U . . .
H42C H 0.619394 0.732369 0.801657 0.092 Uiso 1 1 calc R U . . .
C43 C 0.7194(3) 0.4840(3) 0.6109(3) 0.0556(13) Uani 1 1 d . . . . .
H43 H 0.700115 0.513936 0.569564 0.067 Uiso 1 1 calc R U . . .
C44 C 0.6918(4) 0.4069(3) 0.5982(3) 0.0594(13) Uani 1 1 d . . . . .
H44A H 0.707903 0.376771 0.639108 0.089 Uiso 1 1 calc R U . . .
H44B H 0.717441 0.388233 0.554476 0.089 Uiso 1 1 calc R U . . .
H44C H 0.632266 0.405717 0.592903 0.089 Uiso 1 1 calc R U . . .
C45 C 0.8127(4) 0.4881(4) 0.6129(5) 0.083(2) Uani 1 1 d . . . . .
H45A H 0.833295 0.457342 0.651704 0.125 Uiso 1 1 calc R U . . .
H45B H 0.829624 0.538227 0.621241 0.125 Uiso 1 1 calc R U . . .
H45C H 0.834902 0.471269 0.567033 0.125 Uiso 1 1 calc R U . . .
C46 C 0.5586(2) 0.6337(2) 0.3952(2) 0.0322(8) Uani 1 1 d . . . . .
C47 C 0.4918(3) 0.6644(3) 0.3596(2) 0.0399(9) Uani 1 1 d . . . . .
C48 C 0.4712(3) 0.6375(3) 0.2928(2) 0.0413(10) Uani 1 1 d . . . . .
H48 H 0.424404 0.655950 0.268848 0.050 Uiso 1 1 calc R U . . .
C49 C 0.5180(3) 0.5839(2) 0.2599(2) 0.0367(9) Uani 1 1 d . . . . .
H49 H 0.503112 0.566018 0.213941 0.044 Uiso 1 1 calc R U . . .
C50 C 0.5856(3) 0.5570(2) 0.2943(2) 0.0362(9) Uani 1 1 d . . . . .
H50 H 0.618389 0.521654 0.271058 0.043 Uiso 1 1 calc R U . . .
C51 C 0.6073(3) 0.5806(2) 0.3634(2) 0.0328(8) Uani 1 1 d . . . . .
C52 C 0.4425(3) 0.7280(3) 0.3897(3) 0.0595(15) Uani 1 1 d . . . . .
H52 H 0.468542 0.743196 0.435800 0.071 Uiso 1 1 calc R U . . .
C53 C 0.3557(3) 0.7063(5) 0.4057(4) 0.079(2) Uani 1 1 d . . . . .
H53A H 0.327789 0.746138 0.430262 0.118 Uiso 1 1 calc R U . . .
H53B H 0.355583 0.663350 0.436432 0.118 Uiso 1 1 calc R U . . .
H53C H 0.327289 0.695440 0.360707 0.118 Uiso 1 1 calc R U . . .
C54 C 0.4424(4) 0.7935(4) 0.3391(4) 0.0735(18) Uani 1 1 d . . . . .
H54A H 0.412588 0.781298 0.295166 0.110 Uiso 1 1 calc R U . . .
H54B H 0.498831 0.806444 0.327026 0.110 Uiso 1 1 calc R U . . .
H54C H 0.415788 0.834517 0.362790 0.110 Uiso 1 1 calc R U . . .
C55 C 0.6830(3) 0.5501(2) 0.3987(3) 0.0431(10) Uani 1 1 d . . . . .
H55 H 0.685410 0.569716 0.448622 0.052 Uiso 1 1 calc R U . . .
C56 C 0.6802(3) 0.4675(3) 0.4040(3) 0.0484(11) Uani 1 1 d . . . . .
H56A H 0.627218 0.452424 0.423363 0.073 Uiso 1 1 calc R U . . .
H56B H 0.723967 0.450666 0.435719 0.073 Uiso 1 1 calc R U . . .
H56C H 0.687648 0.446468 0.356166 0.073 Uiso 1 1 calc R U . . .
C57 C 0.7594(3) 0.5743(3) 0.3602(4) 0.0654(16) Uani 1 1 d . . . . .
H57A H 0.760076 0.553698 0.311776 0.098 Uiso 1 1 calc R U . . .
H57B H 0.807552 0.557565 0.386687 0.098 Uiso 1 1 calc R U . . .
H57C H 0.760147 0.627190 0.357152 0.098 Uiso 1 1 calc R U . . .

loop_
_atom_site_aniso_label
_atom_site_aniso_U_11
_atom_site_aniso_U_22
_atom_site_aniso_U_33
_atom_site_aniso_U_23
_atom_site_aniso_U_13
_atom_site_aniso_U_12
P1 0.0314(5) 0.0326(5) 0.0274(4) -0.0034(4) -0.0001(4) -0.0038(4)
Ga1 0.0245(2) 0.0358(2) 0.0312(2) -0.00699(19) 0.00306(19) -0.00500(17)
As1 0.03043(19) 0.03402(19) 0.02403(17) -0.00069(17) 0.00025(17) -0.00761(15)
C1 0.030(2) 0.034(2) 0.049(2) -0.0023(17) 0.0090(17) -0.0015(16)
O1 0.0303(13) 0.0348(14) 0.0512(18) -0.0094(12) 0.0103(12) -0.0049(11)
O2 0.0297(15) 0.0411(16) 0.098(3) 0.0053(17) 0.0148(17) 0.0030(13)
C2 0.0299(17) 0.0342(18) 0.0271(18) -0.0016(15) -0.0011(15) -0.0009(13)
O3 0.0273(12) 0.0357(13) 0.0419(14) -0.0073(13) 0.0019(12) -0.0020(10)
O4 0.0439(16) 0.0356(14) 0.0392(14) -0.0085(13) 0.0079(13) -0.0074(12)
N1 0.0295(16) 0.0367(17) 0.0391(19) 0.0066(15) 0.0049(14) -0.0007(14)
N2 0.0439(18) 0.0336(16) 0.0323(17) -0.0056(14) 0.0114(16) -0.0094(14)
N3 0.0320(16) 0.0426(18) 0.0262(15) -0.0061(14) 0.0039(13) -0.0094(14)
N4 0.0236(14) 0.0373(17) 0.0322(16) -0.0072(13) 0.0009(12) -0.0005(13)
C3 0.040(2) 0.040(2) 0.044(2) 0.0102(19) 0.0134(18) -0.0020(18)
C4 0.041(2) 0.034(2) 0.034(2) 0.0018(16) 0.0121(17) -0.0006(17)
C5 0.0282(19) 0.039(2) 0.042(2) 0.0081(17) 0.0054(17) -0.0012(15)
C6 0.037(2) 0.047(2) 0.041(2) 0.0085(19) 0.0072(18) 0.0091(19)
C7 0.043(2) 0.052(3) 0.044(2) 0.012(2) 0.013(2) 0.010(2)
C8 0.040(2) 0.044(2) 0.059(3) 0.016(2) 0.006(2) 0.0083(19)
C9 0.036(2) 0.048(2) 0.057(3) 0.011(2) -0.009(2) -0.0013(18)
C10 0.0331(19) 0.041(2) 0.047(3) 0.0079(19) -0.0058(19) -0.0061(16)
C11 0.067(3) 0.064(3) 0.031(2) 0.003(2) 0.008(2) 0.032(3)
C12 0.082(4) 0.079(4) 0.051(3) -0.021(3) -0.020(3) 0.035(3)
C13 0.121(6) 0.102(5) 0.047(3) 0.030(3) 0.039(4) 0.067(5)
C14 0.047(3) 0.045(2) 0.056(3) 0.001(2) -0.019(2) -0.005(2)
C15 0.083(4) 0.053(3) 0.058(3) -0.006(2) 0.004(3) 0.001(3)
C16 0.065(4) 0.094(5) 0.073(4) -0.003(4) -0.026(3) -0.027(4)
C17 0.0360(18) 0.0292(16) 0.0363(18) -0.0048(17) 0.0129(18) -0.0095(14)
C18 0.047(2) 0.0294(17) 0.0364(18) -0.0028(16) 0.0098(19) -0.0083(15)
C19 0.051(2) 0.0316(18) 0.042(2) -0.0042(18) 0.009(2) -0.0039(16)
C20 0.053(3) 0.030(2) 0.044(2) -0.0094(17) 0.013(2) -0.0040(18)
C21 0.049(2) 0.040(2) 0.041(2) -0.0130(19) 0.008(2) -0.0130(19)
C22 0.038(2) 0.037(2) 0.045(2) -0.0103(18) 0.0088(18) -0.0114(17)
C23 0.047(2) 0.037(2) 0.036(2) -0.0062(17) 0.0062(18) -0.0022(18)
C24 0.050(3) 0.052(3) 0.046(3) -0.012(2) 0.001(2) 0.004(2)
C25 0.058(3) 0.047(3) 0.042(2) 0.004(2) 0.000(2) 0.001(2)
C26 0.040(2) 0.057(3) 0.056(3) -0.024(2) -0.003(2) 0.001(2)
C27 0.053(3) 0.057(3) 0.074(4) 0.015(3) 0.003(3) -0.006(2)
C28 0.040(3) 0.167(8) 0.047(3) 0.005(4) 0.004(2) -0.023(4)
C29 0.0290(18) 0.049(2) 0.0328(19) -0.0110(17) 0.0042(16) -0.0085(17)
C30 0.0294(16) 0.0351(18) 0.038(2) -0.0076(16) 0.0044(16) -0.0077(14)
C31 0.0243(17) 0.0338(19) 0.038(2) -0.0052(16) 0.0052(15) 0.0011(15)
C32 0.046(3) 0.068(3) 0.037(2) -0.005(2) -0.0017(19) -0.023(2)
C33 0.032(2) 0.045(2) 0.048(2) 0.008(2) -0.0022(18) -0.0022(17)
C34 0.031(2) 0.053(2) 0.0298(19) -0.0019(18) -0.0028(16) -0.0141(18)
C35 0.039(2) 0.052(3) 0.032(2) -0.0086(18) 0.0046(17) -0.0200(19)
C36 0.056(3) 0.068(3) 0.031(2) -0.006(2) 0.002(2) -0.030(3)
C37 0.053(3) 0.077(4) 0.038(2) 0.010(2) -0.010(2) -0.017(3)
C38 0.043(3) 0.075(4) 0.050(3) 0.009(3) -0.003(2) -0.006(2)
C39 0.038(2) 0.059(3) 0.039(2) 0.003(2) -0.0002(18) -0.003(2)
C40 0.057(3) 0.047(2) 0.035(2) -0.0126(19) 0.017(2) -0.019(2)
C41 0.049(3) 0.050(3) 0.051(3) -0.015(2) 0.011(2) -0.012(2)
C42 0.073(3) 0.062(3) 0.050(3) -0.024(2) 0.022(3) -0.034(3)
C43 0.050(3) 0.067(3) 0.050(3) 0.007(3) 0.012(2) 0.012(2)
C44 0.058(3) 0.066(3) 0.054(3) 0.000(3) 0.005(3) 0.009(3)
C45 0.059(4) 0.088(5) 0.103(6) -0.005(4) 0.027(4) 0.001(3)
C46 0.0278(17) 0.038(2) 0.0310(19) -0.0025(16) 0.0038(15) -0.0046(16)
C47 0.0281(19) 0.056(3) 0.035(2) -0.0083(19) 0.0000(16) -0.0004(18)
C48 0.032(2) 0.055(3) 0.037(2) -0.0024(19) -0.0044(17) 0.0015(19)
C49 0.043(2) 0.041(2) 0.0261(18) 0.0000(16) 0.0016(16) -0.0057(18)
C50 0.040(2) 0.035(2) 0.034(2) -0.0020(16) 0.0043(17) -0.0014(17)
C51 0.0325(19) 0.035(2) 0.0313(19) -0.0018(16) 0.0020(15) -0.0015(16)
C52 0.043(3) 0.089(4) 0.047(3) -0.021(3) -0.008(2) 0.020(3)
C53 0.039(3) 0.138(6) 0.060(4) -0.015(4) -0.002(3) 0.019(3)
C54 0.072(4) 0.071(4) 0.077(4) -0.021(3) -0.025(3) 0.032(3)
C55 0.043(2) 0.043(2) 0.043(2) -0.0126(19) -0.0058(19) 0.0107(19)
C56 0.054(3) 0.045(2) 0.046(3) -0.004(2) 0.003(2) 0.013(2)
C57 0.040(3) 0.048(3) 0.109(5) -0.010(3) -0.006(3) 0.001(2)

loop_
_atom_type_symbol
_atom_type_description
_atom_type_scat_dispersion_real
_atom_type_scat_dispersion_imag
_atom_type_scat_source
C C 0.0181 0.0091 'International Tables Vol C Tables 4.2.6.8 and 6.1.1.4'
H H 0.0000 0.0000 'International Tables Vol C Tables 4.2.6.8 and 6.1.1.4'
N N 0.0311 0.0180 'International Tables Vol C Tables 4.2.6.8 and 6.1.1.4'
O O 0.0492 0.0322 'International Tables Vol C Tables 4.2.6.8 and 6.1.1.4'
P P 0.2955 0.4335 'International Tables Vol C Tables 4.2.6.8 and 6.1.1.4'
Ga Ga -1.2846 0.7763 'International Tables Vol C Tables 4.2.6.8 and 6.1.1.4'
As As -0.9300 1.0051 'International Tables Vol C Tables 4.2.6.8 and 6.1.1.4'

loop_
_geom_angle_atom_site_label_1
_geom_angle_atom_site_label_2
_geom_angle_atom_site_label_3
_geom_angle
_geom_angle_site_symmetry_1
_geom_angle_site_symmetry_3
_geom_angle_publ_flag
C2 P1 C1 100.99(18) . . ?
C2 P1 As1 92.63(11) . . ?
C1 P1 As1 98.29(15) . . ?
O3 Ga1 O1 105.72(12) . . ?
O3 Ga1 N4 111.41(14) . . ?
O1 Ga1 N4 107.67(14) . . ?
O3 Ga1 N3 114.67(14) . . ?
O1 Ga1 N3 116.32(14) . . ?
N4 Ga1 N3 100.91(14) . . ?
N2 As1 N1 86.82(15) . . ?
N2 As1 P1 100.07(12) . . ?
N1 As1 P1 99.90(11) . . ?
O2 C1 O1 122.8(4) . . ?
O2 C1 P1 118.4(3) . . ?
O1 C1 P1 118.7(3) . . ?
C1 O1 Ga1 126.4(3) . . ?
O4 C2 O3 122.5(3) . . ?
O4 C2 P1 118.1(3) . . ?
O3 C2 P1 119.2(3) . . ?
C2 O3 Ga1 125.6(2) . . ?
C5 N1 C3 116.2(3) . . ?
C5 N1 As1 125.5(3) . . ?
C3 N1 As1 112.5(3) . . ?
C17 N2 C4 121.4(3) . . ?
C17 N2 As1 126.8(3) . . ?
C4 N2 As1 111.8(3) . . ?
C29 N3 C34 119.1(3) . . ?
C29 N3 Ga1 118.4(3) . . ?
C34 N3 Ga1 122.5(3) . . ?
C31 N4 C46 119.8(3) . . ?
C31 N4 Ga1 119.9(3) . . ?
C46 N4 Ga1 120.0(2) . . ?
N1 C3 C4 106.1(3) . . ?
N1 C3 H3A 110.5 . . ?
C4 C3 H3A 110.5 . . ?
N1 C3 H3B 110.5 . . ?
C4 C3 H3B 110.5 . . ?
H3A C3 H3B 108.7 . . ?
N2 C4 C3 106.5(3) . . ?
N2 C4 H4A 110.4 . . ?
C3 C4 H4A 110.4 . . ?
N2 C4 H4B 110.4 . . ?
C3 C4 H4B 110.4 . . ?
H4A C4 H4B 108.6 . . ?
C6 C5 C10 120.1(4) . . ?
C6 C5 N1 117.9(4) . . ?
C10 C5 N1 121.9(4) . . ?
C7 C6 C5 119.1(4) . . ?
C7 C6 C11 118.7(4) . . ?
C5 C6 C11 122.1(4) . . ?
C8 C7 C6 121.4(5) . . ?
C8 C7 H7 119.3 . . ?
C6 C7 H7 119.3 . . ?
C7 C8 C9 119.5(4) . . ?
C7 C8 H8 120.3 . . ?
C9 C8 H8 120.3 . . ?
C8 C9 C10 121.7(5) . . ?
C8 C9 H9 119.2 . . ?
C10 C9 H9 119.2 . . ?
C9 C10 C5 118.2(4) . . ?
C9 C10 C14 119.4(4) . . ?
C5 C10 C14 122.4(4) . . ?
C12 C11 C6 112.0(5) . . ?
C12 C11 C13 111.8(5) . . ?
C6 C11 C13 110.2(5) . . ?
C12 C11 H11 107.5 . . ?
C6 C11 H11 107.5 . . ?
C13 C11 H11 107.5 . . ?
C11 C12 H12A 109.5 . . ?
C11 C12 H12B 109.5 . . ?
H12A C12 H12B 109.5 . . ?
C11 C12 H12C 109.5 . . ?
H12A C12 H12C 109.5 . . ?
H12B C12 H12C 109.5 . . ?
C11 C13 H13A 109.5 . . ?
C11 C13 H13B 109.5 . . ?
H13A C13 H13B 109.5 . . ?
C11 C13 H13C 109.5 . . ?
H13A C13 H13C 109.5 . . ?
H13B C13 H13C 109.5 . . ?
C10 C14 C15 113.1(4) . . ?
C10 C14 C16 110.1(5) . . ?
C15 C14 C16 111.5(5) . . ?
C10 C14 H14 107.3 . . ?
C15 C14 H14 107.3 . . ?
C16 C14 H14 107.3 . . ?
C14 C15 H15A 109.5 . . ?
C14 C15 H15B 109.5 . . ?
H15A C15 H15B 109.5 . . ?
C14 C15 H15C 109.5 . . ?
H15A C15 H15C 109.5 . . ?
H15B C15 H15C 109.5 . . ?
C14 C16 H16A 109.5 . . ?
C14 C16 H16B 109.5 . . ?
H16A C16 H16B 109.5 . . ?
C14 C16 H16C 109.5 . . ?
H16A C16 H16C 109.5 . . ?
H16B C16 H16C 109.5 . . ?
C18 C17 C22 120.2(4) . . ?
C18 C17 N2 120.4(4) . . ?
C22 C17 N2 119.3(4) . . ?
C17 C18 C19 118.7(4) . . ?
C17 C18 C23 122.5(4) . . ?
C19 C18 C23 118.8(4) . . ?
C20 C19 C18 120.8(4) . . ?
C20 C19 H19 119.6 . . ?
C18 C19 H19 119.6 . . ?
C21 C20 C19 120.1(4) . . ?
C21 C20 H20 120.0 . . ?
C19 C20 H20 120.0 . . ?
C20 C21 C22 121.4(4) . . ?
C20 C21 H21 119.3 . . ?
C22 C21 H21 119.3 . . ?
C21 C22 C17 118.9(4) . . ?
C21 C22 C26 119.2(4) . . ?
C17 C22 C26 121.8(4) . . ?
C18 C23 C24 111.8(4) . . ?
C18 C23 C25 111.5(4) . . ?
C24 C23 C25 110.3(4) . . ?
C18 C23 H23 107.7 . . ?
C24 C23 H23 107.7 . . ?
C25 C23 H23 107.7 . . ?
C23 C24 H24A 109.5 . . ?
C23 C24 H24B 109.5 . . ?
H24A C24 H24B 109.5 . . ?
C23 C24 H24C 109.5 . . ?
H24A C24 H24C 109.5 . . ?
H24B C24 H24C 109.5 . . ?
C23 C25 H25A 109.5 . . ?
C23 C25 H25B 109.5 . . ?
H25A C25 H25B 109.5 . . ?
C23 C25 H25C 109.5 . . ?
H25A C25 H25C 109.5 . . ?
H25B C25 H25C 109.5 . . ?
C22 C26 C28 109.7(5) . . ?
C22 C26 C27 113.4(4) . . ?
C28 C26 C27 110.0(4) . . ?
C22 C26 H26 107.9 . . ?
C28 C26 H26 107.9 . . ?
C27 C26 H26 107.9 . . ?
C26 C27 H27A 109.5 . . ?
C26 C27 H27B 109.5 . . ?
H27A C27 H27B 109.5 . . ?
C26 C27 H27C 109.5 . . ?
H27A C27 H27C 109.5 . . ?
H27B C27 H27C 109.5 . . ?
C26 C28 H28A 109.5 . . ?
C26 C28 H28B 109.5 . . ?
H28A C28 H28B 109.5 . . ?
C26 C28 H28C 109.5 . . ?
H28A C28 H28C 109.5 . . ?
H28B C28 H28C 109.5 . . ?
N3 C29 C30 124.7(4) . . ?
N3 C29 C32 118.0(4) . . ?
C30 C29 C32 117.2(4) . . ?
C31 C30 C29 129.1(3) . . ?
C31 C30 H30 115.4 . . ?
C29 C30 H30 115.4 . . ?
N4 C31 C30 123.0(4) . . ?
N4 C31 C33 118.3(4) . . ?
C30 C31 C33 118.7(3) . . ?
C29 C32 H32A 109.5 . . ?
C29 C32 H32B 109.5 . . ?
H32A C32 H32B 109.5 . . ?
C29 C32 H32C 109.5 . . ?
H32A C32 H32C 109.5 . . ?
H32B C32 H32C 109.5 . . ?
C31 C33 H33A 109.5 . . ?
C31 C33 H33B 109.5 . . ?
H33A C33 H33B 109.5 . . ?
C31 C33 H33C 109.5 . . ?
H33A C33 H33C 109.5 . . ?
H33B C33 H33C 109.5 . . ?
C35 C34 C39 121.9(4) . . ?
C35 C34 N3 118.7(4) . . ?
C39 C34 N3 119.3(4) . . ?
C36 C35 C34 117.6(5) . . ?
C36 C35 C40 119.7(4) . . ?
C34 C35 C40 122.7(4) . . ?
C37 C36 C35 121.3(5) . . ?
C37 C36 H36 119.3 . . ?
C35 C36 H36 119.3 . . ?
C38 C37 C36 119.7(5) . . ?
C38 C37 H37 120.2 . . ?
C36 C37 H37 120.2 . . ?
C37 C38 C39 122.3(6) . . ?
C37 C38 H38 118.9 . . ?
C39 C38 H38 118.9 . . ?
C38 C39 C34 117.2(5) . . ?
C38 C39 C43 119.2(5) . . ?
C34 C39 C43 123.7(4) . . ?
C35 C40 C42 112.0(5) . . ?
C35 C40 C41 111.0(4) . . ?
C42 C40 C41 109.3(4) . . ?
C35 C40 H40 108.2 . . ?
C42 C40 H40 108.2 . . ?
C41 C40 H40 108.2 . . ?
C40 C41 H41A 109.5 . . ?
C40 C41 H41B 109.5 . . ?
H41A C41 H41B 109.5 . . ?
C40 C41 H41C 109.5 . . ?
H41A C41 H41C 109.5 . . ?
H41B C41 H41C 109.5 . . ?
C40 C42 H42A 109.5 . . ?
C40 C42 H42B 109.5 . . ?
H42A C42 H42B 109.5 . . ?
C40 C42 H42C 109.5 . . ?
H42A C42 H42C 109.5 . . ?
H42B C42 H42C 109.5 . . ?
C44 C43 C45 110.4(5) . . ?
C44 C43 C39 111.1(4) . . ?
C45 C43 C39 111.5(5) . . ?
C44 C43 H43 107.9 . . ?
C45 C43 H43 107.9 . . ?
C39 C43 H43 107.9 . . ?
C43 C44 H44A 109.5 . . ?
C43 C44 H44B 109.5 . . ?
H44A C44 H44B 109.5 . . ?
C43 C44 H44C 109.5 . . ?
H44A C44 H44C 109.5 . . ?
H44B C44 H44C 109.5 . . ?
C43 C45 H45A 109.5 . . ?
C43 C45 H45B 109.5 . . ?
H45A C45 H45B 109.5 . . ?
C43 C45 H45C 109.5 . . ?
H45A C45 H45C 109.5 . . ?
H45B C45 H45C 109.5 . . ?
C51 C46 C47 121.9(4) . . ?
C51 C46 N4 117.0(4) . . ?
C47 C46 N4 121.0(4) . . ?
C48 C47 C46 118.2(4) . . ?
C48 C47 C52 118.6(4) . . ?
C46 C47 C52 123.2(4) . . ?
C47 C48 C49 121.2(4) . . ?
C47 C48 H48 119.4 . . ?
C49 C48 H48 119.4 . . ?
C50 C49 C48 119.6(4) . . ?
C50 C49 H49 120.2 . . ?
C48 C49 H49 120.2 . . ?
C49 C50 C51 121.3(4) . . ?
C49 C50 H50 119.3 . . ?
C51 C50 H50 119.3 . . ?
C46 C51 C50 117.7(4) . . ?
C46 C51 C55 123.0(4) . . ?
C50 C51 C55 119.4(4) . . ?
C53 C52 C47 111.5(5) . . ?
C53 C52 C54 109.3(5) . . ?
C47 C52 C54 112.3(5) . . ?
C53 C52 H52 107.9 . . ?
C47 C52 H52 107.9 . . ?
C54 C52 H52 107.9 . . ?
C52 C53 H53A 109.5 . . ?
C52 C53 H53B 109.5 . . ?
H53A C53 H53B 109.5 . . ?
C52 C53 H53C 109.5 . . ?
H53A C53 H53C 109.5 . . ?
H53B C53 H53C 109.5 . . ?
C52 C54 H54A 109.5 . . ?
C52 C54 H54B 109.5 . . ?
H54A C54 H54B 109.5 . . ?
C52 C54 H54C 109.5 . . ?
H54A C54 H54C 109.5 . . ?
H54B C54 H54C 109.5 . . ?
C57 C55 C51 111.2(4) . . ?
C57 C55 C56 110.5(4) . . ?
C51 C55 C56 112.1(4) . . ?
C57 C55 H55 107.6 . . ?
C51 C55 H55 107.6 . . ?
C56 C55 H55 107.6 . . ?
C55 C56 H56A 109.5 . . ?
C55 C56 H56B 109.5 . . ?
H56A C56 H56B 109.5 . . ?
C55 C56 H56C 109.5 . . ?
H56A C56 H56C 109.5 . . ?
H56B C56 H56C 109.5 . . ?
C55 C57 H57A 109.5 . . ?
C55 C57 H57B 109.5 . . ?
H57A C57 H57B 109.5 . . ?
C55 C57 H57C 109.5 . . ?
H57A C57 H57C 109.5 . . ?
H57B C57 H57C 109.5 . . ?

loop_
_geom_bond_atom_site_label_1
_geom_bond_atom_site_label_2
_geom_bond_distance
_geom_bond_site_symmetry_2
_geom_bond_publ_flag
P1 C2 1.873(4) . ?
P1 C1 1.874(4) . ?
P1 As1 2.3985(10) . ?
Ga1 O3 1.831(3) . ?
Ga1 O1 1.852(3) . ?
Ga1 N4 1.891(3) . ?
Ga1 N3 1.904(3) . ?
As1 N2 1.835(4) . ?
As1 N1 1.862(3) . ?
C1 O2 1.204(5) . ?
C1 O1 1.319(5) . ?
C2 O4 1.210(5) . ?
C2 O3 1.321(4) . ?
N1 C5 1.425(5) . ?
N1 C3 1.466(5) . ?
N2 C17 1.425(5) . ?
N2 C4 1.454(5) . ?
N3 C29 1.341(5) . ?
N3 C34 1.455(6) . ?
N4 C31 1.343(5) . ?
N4 C46 1.455(5) . ?
C3 C4 1.514(6) . ?
C3 H3A 0.9900 . ?
C3 H3B 0.9900 . ?
C4 H4A 0.9900 . ?
C4 H4B 0.9900 . ?
C5 C6 1.402(7) . ?
C5 C10 1.417(6) . ?
C6 C7 1.394(6) . ?
C6 C11 1.529(7) . ?
C7 C8 1.373(7) . ?
C7 H7 0.9500 . ?
C8 C9 1.384(7) . ?
C8 H8 0.9500 . ?
C9 C10 1.397(6) . ?
C9 H9 0.9500 . ?
C10 C14 1.511(7) . ?
C11 C12 1.522(9) . ?
C11 C13 1.532(8) . ?
C11 H11 1.0000 . ?
C12 H12A 0.9800 . ?
C12 H12B 0.9800 . ?
C12 H12C 0.9800 . ?
C13 H13A 0.9800 . ?
C13 H13B 0.9800 . ?
C13 H13C 0.9800 . ?
C14 C15 1.514(8) . ?
C14 C16 1.523(7) . ?
C14 H14 1.0000 . ?
C15 H15A 0.9800 . ?
C15 H15B 0.9800 . ?
C15 H15C 0.9800 . ?
C16 H16A 0.9800 . ?
C16 H16B 0.9800 . ?
C16 H16C 0.9800 . ?
C17 C18 1.405(6) . ?
C17 C22 1.408(6) . ?
C18 C19 1.411(6) . ?
C18 C23 1.512(6) . ?
C19 C20 1.377(7) . ?
C19 H19 0.9500 . ?
C20 C21 1.375(7) . ?
C20 H20 0.9500 . ?
C21 C22 1.392(6) . ?
C21 H21 0.9500 . ?
C22 C26 1.509(7) . ?
C23 C24 1.531(7) . ?
C23 C25 1.535(6) . ?
C23 H23 1.0000 . ?
C24 H24A 0.9800 . ?
C24 H24B 0.9800 . ?
C24 H24C 0.9800 . ?
C25 H25A 0.9800 . ?
C25 H25B 0.9800 . ?
C25 H25C 0.9800 . ?
C26 C28 1.522(8) . ?
C26 C27 1.523(8) . ?
C26 H26 1.0000 . ?
C27 H27A 0.9800 . ?
C27 H27B 0.9800 . ?
C27 H27C 0.9800 . ?
C28 H28A 0.9800 . ?
C28 H28B 0.9800 . ?
C28 H28C 0.9800 . ?
C29 C30 1.399(6) . ?
C29 C32 1.510(6) . ?
C30 C31 1.386(6) . ?
C30 H30 0.9500 . ?
C31 C33 1.498(6) . ?
C32 H32A 0.9800 . ?
C32 H32B 0.9800 . ?
C32 H32C 0.9800 . ?
C33 H33A 0.9800 . ?
C33 H33B 0.9800 . ?
C33 H33C 0.9800 . ?
C34 C35 1.407(6) . ?
C34 C39 1.409(7) . ?
C35 C36 1.394(7) . ?
C35 C40 1.507(7) . ?
C36 C37 1.389(8) . ?
C36 H36 0.9500 . ?
C37 C38 1.366(8) . ?
C37 H37 0.9500 . ?
C38 C39 1.393(7) . ?
C38 H38 0.9500 . ?
C39 C43 1.533(7) . ?
C40 C42 1.534(6) . ?
C40 C41 1.540(7) . ?
C40 H40 1.0000 . ?
C41 H41A 0.9800 . ?
C41 H41B 0.9800 . ?
C41 H41C 0.9800 . ?
C42 H42A 0.9800 . ?
C42 H42B 0.9800 . ?
C42 H42C 0.9800 . ?
C43 C44 1.513(9) . ?
C43 C45 1.529(9) . ?
C43 H43 1.0000 . ?
C44 H44A 0.9800 . ?
C44 H44B 0.9800 . ?
C44 H44C 0.9800 . ?
C45 H45A 0.9800 . ?
C45 H45B 0.9800 . ?
C45 H45C 0.9800 . ?
C46 C51 1.397(6) . ?
C46 C47 1.401(6) . ?
C47 C48 1.383(6) . ?
C47 C52 1.531(7) . ?
C48 C49 1.395(6) . ?
C48 H48 0.9500 . ?
C49 C50 1.373(6) . ?
C49 H49 0.9500 . ?
C50 C51 1.405(6) . ?
C50 H50 0.9500 . ?
C51 C55 1.512(6) . ?
C52 C53 1.505(8) . ?
C52 C54 1.535(10) . ?
C52 H52 1.0000 . ?
C53 H53A 0.9800 . ?
C53 H53B 0.9800 . ?
C53 H53C 0.9800 . ?
C54 H54A 0.9800 . ?
C54 H54B 0.9800 . ?
C54 H54C 0.9800 . ?
C55 C57 1.509(8) . ?
C55 C56 1.531(6) . ?
C55 H55 1.0000 . ?
C56 H56A 0.9800 . ?
C56 H56B 0.9800 . ?
C56 H56C 0.9800 . ?
C57 H57A 0.9800 . ?
C57 H57B 0.9800 . ?
C57 H57C 0.9800 . ?
